data_4077381
loop_
_publ_author_name
'Hoogervorst, Wilhelmus J.'
'Elsevier, Cornelis J.'
'Lutz, Martin'
'Spek, Anthony L.'

_publ_section_title
;
 Newcis-andtrans-Arylplatinum(II) Acetylide Compounds Containing a
 Bis(imino)aryl [NCN] Ligand
;
_journal_issue 21
_journal_name_full Organometallics
_journal_page_first 4437
_journal_paper_doi 10.1021/om010447w
_journal_volume 20
_journal_year 2001
_chemical_formula_moiety 'C37 H48 N2 Pt Si'
_chemical_formula_sum 'C37 H48 N2 Pt Si'
_chemical_formula_weight 743.95
_chemical_name_systematic
; 
 ? 
;
_space_group_IT_number 2
_symmetry_cell_setting triclinic
_symmetry_space_group_name_Hall '-P 1'
_symmetry_space_group_name_H-M 'P -1'
_atom_sites_solution_hydrogens difmap
_atom_sites_solution_primary heavy
_atom_sites_solution_secondary difmap
_audit_creation_method SHELXL-97
_cell_angle_alpha 82.8786(10)
_cell_angle_beta 79.7901(13)
_cell_angle_gamma 65.0548(10)
_cell_formula_units_Z 2
_cell_length_a 9.9706(3)
_cell_length_b 11.1440(3)
_cell_length_c 17.3043(5)
_cell_measurement_temperature 150(2)
_cell_volume 1713.14(9)
_computing_cell_refinement 'DENZO 1.11.0'
_computing_data_collection 'Nonius COLLECT'
_computing_data_reduction 'DENZO 1.11.0'
_computing_structure_refinement 'SHELXL-97 (Sheldrick, 1997)'
_computing_structure_solution 'DIRDIF-97 (Beurskens et al., 1997)'
_diffrn_ambient_temperature 150(2)
_diffrn_measured_fraction_theta_full 0.994
_diffrn_measured_fraction_theta_max 0.994
_diffrn_measurement_device_type 'Nonius KappaCCD'
_diffrn_radiation_monochromator graphite
_diffrn_radiation_source 'rotating anode'
_diffrn_radiation_type MoK\a
_diffrn_radiation_wavelength 0.71073
_diffrn_reflns_av_R_equivalents 0.0558
_diffrn_reflns_av_sigmaI/netI 0.0355
_diffrn_reflns_limit_h_max 12
_diffrn_reflns_limit_h_min -12
_diffrn_reflns_limit_k_max 14
_diffrn_reflns_limit_k_min -14
_diffrn_reflns_limit_l_max 22
_diffrn_reflns_limit_l_min -22
_diffrn_reflns_number 31975
_diffrn_reflns_theta_full 27.49
_diffrn_reflns_theta_max 27.49
_diffrn_reflns_theta_min 1.20
_exptl_absorpt_coefficient_mu 4.157
_exptl_absorpt_correction_T_max 0.49
_exptl_absorpt_correction_T_min 0.24
_exptl_absorpt_correction_type analytical
_exptl_crystal_colour orange
_exptl_crystal_density_diffrn 1.442
_exptl_crystal_density_method 'not measured'
_exptl_crystal_description needle
_exptl_crystal_F_000 752
_exptl_crystal_size_max 0.38
_exptl_crystal_size_mid 0.23
_exptl_crystal_size_min 0.21
_refine_diff_density_max 1.140
_refine_diff_density_min -1.096
_refine_diff_density_rms 0.133
_refine_ls_extinction_method none
_refine_ls_goodness_of_fit_ref 1.119
_refine_ls_hydrogen_treatment refall
_refine_ls_matrix_type full
_refine_ls_number_parameters 562
_refine_ls_number_reflns 7825
_refine_ls_number_restraints 0
_refine_ls_restrained_S_all 1.119
_refine_ls_R_factor_all 0.0228
_refine_ls_R_factor_gt 0.0198
_refine_ls_shift/su_max 0.003
_refine_ls_shift/su_mean 0.000
_refine_ls_structure_factor_coef Fsqd
_refine_ls_weighting_details 'calc w=1/[\s^2^(Fo^2^)+(0.0246P)^2^+0.3410P] where P=(Fo^2^+2Fc^2^)/3'
_refine_ls_weighting_scheme calc
_refine_ls_wR_factor_gt 0.0505
_refine_ls_wR_factor_ref 0.0540
_reflns_number_gt 7320
_reflns_number_total 7825
_reflns_threshold_expression I>2\s(I)
_cod_data_source_file om010447w.cif
_cod_data_source_block s2170a
_cod_database_code 4077381

loop_
_symmetry_equiv_pos_as_xyz
'x, y, z'
'-x, -y, -z'

loop_
_atom_site_label
_atom_site_type_symbol
_atom_site_fract_x
_atom_site_fract_y
_atom_site_fract_z
_atom_site_U_iso_or_equiv
_atom_site_adp_type
_atom_site_occupancy
_atom_site_symmetry_multiplicity
_atom_site_calc_flag
Pt1 Pt 0.609575(9) 0.301919(8) 0.286709(5) 0.01779(4) Uani 1 1 d
Si1 Si 1.16445(8) 0.08854(7) 0.19610(4) 0.02456(15) Uani 1 1 d
N1 N 0.5612(2) 0.41480(19) 0.18414(12) 0.0201(4) Uani 1 1 d
N2 N 0.5679(2) 0.21732(19) 0.39471(12) 0.0194(4) Uani 1 1 d
C1 C 0.3924(3) 0.3837(2) 0.30523(14) 0.0197(5) Uani 1 1 d
C2 C 0.3192(3) 0.3487(2) 0.37437(14) 0.0214(5) Uani 1 1 d
C3 C 0.1622(3) 0.4047(3) 0.38718(16) 0.0280(5) Uani 1 1 d
C4 C 0.0855(3) 0.4940(3) 0.33035(18) 0.0320(6) Uani 1 1 d
C5 C 0.1586(3) 0.5284(3) 0.26039(17) 0.0292(6) Uani 1 1 d
C6 C 0.3149(3) 0.4723(2) 0.24767(15) 0.0221(5) Uani 1 1 d
C7 C 0.4192(3) 0.4836(2) 0.17992(15) 0.0235(5) Uani 1 1 d
C8 C 0.4268(3) 0.2517(2) 0.42162(15) 0.0221(5) Uani 1 1 d
C9 C 0.6665(3) 0.4163(2) 0.11478(14) 0.0212(5) Uani 1 1 d
C10 C 0.7107(3) 0.5219(2) 0.09988(15) 0.0230(5) Uani 1 1 d
C11 C 0.8050(3) 0.5221(3) 0.02991(16) 0.0292(6) Uani 1 1 d
C12 C 0.8537(3) 0.4214(3) -0.02150(17) 0.0320(6) Uani 1 1 d
C13 C 0.8136(3) 0.3157(3) -0.00326(16) 0.0310(6) Uani 1 1 d
C14 C 0.7192(3) 0.3108(3) 0.06590(15) 0.0256(5) Uani 1 1 d
C15 C 0.6758(3) 0.1934(3) 0.08650(17) 0.0310(6) Uani 1 1 d
C16 C 0.5602(5) 0.2029(5) 0.0365(3) 0.0524(9) Uani 1 1 d
C17 C 0.8114(5) 0.0606(3) 0.0780(3) 0.0473(8) Uani 1 1 d
C18 C 0.6662(3) 0.6258(3) 0.15972(16) 0.0264(5) Uani 1 1 d
C19 C 0.6713(4) 0.7568(3) 0.1247(2) 0.0354(7) Uani 1 1 d
C20 C 0.7671(4) 0.5692(3) 0.22425(19) 0.0373(7) Uani 1 1 d
C21 C 0.6764(3) 0.1208(2) 0.44175(14) 0.0199(5) Uani 1 1 d
C22 C 0.7453(3) -0.0098(2) 0.41932(15) 0.0229(5) Uani 1 1 d
C23 C 0.8412(3) -0.1035(3) 0.46860(17) 0.0289(6) Uani 1 1 d
C24 C 0.8676(3) -0.0665(3) 0.53613(17) 0.0299(6) Uani 1 1 d
C25 C 0.8033(3) 0.0656(3) 0.55435(16) 0.0283(6) Uani 1 1 d
C26 C 0.7064(3) 0.1622(2) 0.50743(15) 0.0230(5) Uani 1 1 d
C27 C 0.6437(3) 0.3090(3) 0.52403(17) 0.0301(6) Uani 1 1 d
C28 C 0.6183(5) 0.3339(4) 0.6113(2) 0.0486(9) Uani 1 1 d
C29 C 0.7454(4) 0.3711(3) 0.4772(2) 0.0435(8) Uani 1 1 d
C30 C 0.7166(3) -0.0501(2) 0.34504(16) 0.0271(5) Uani 1 1 d
C31 C 0.8611(4) -0.1318(3) 0.2943(2) 0.0396(7) Uani 1 1 d
C32 C 0.6125(4) -0.1205(4) 0.36407(19) 0.0376(7) Uani 1 1 d
C33 C 0.8399(3) 0.2131(2) 0.26420(15) 0.0230(5) Uani 1 1 d
C34 C 0.9724(3) 0.1610(3) 0.24469(16) 0.0266(5) Uani 1 1 d
C35 C 1.1712(4) 0.1644(4) 0.0942(2) 0.0456(8) Uani 1 1 d
C36 C 1.2956(4) 0.1188(4) 0.2475(2) 0.0420(8) Uani 1 1 d
C37 C 1.2251(4) -0.0940(3) 0.1910(2) 0.0421(7) Uani 1 1 d
H3 H 0.112(3) 0.375(3) 0.4307(19) 0.029(8) Uiso 1 1 d
H4 H -0.006(4) 0.531(4) 0.342(2) 0.051(11) Uiso 1 1 d
H5 H 0.102(3) 0.588(3) 0.2228(18) 0.030(8) Uiso 1 1 d
H7 H 0.389(3) 0.535(3) 0.1350(17) 0.020(7) Uiso 1 1 d
H8 H 0.405(3) 0.208(2) 0.4695(16) 0.011(6) Uiso 1 1 d
H11 H 0.830(4) 0.598(3) 0.0199(19) 0.037(9) Uiso 1 1 d
H12 H 0.920(3) 0.419(3) -0.0643(18) 0.024(7) Uiso 1 1 d
H13 H 0.853(4) 0.249(3) -0.037(2) 0.036(8) Uiso 1 1 d
H15 H 0.634(4) 0.189(3) 0.141(2) 0.036(8) Uiso 1 1 d
H16A H 0.604(5) 0.199(4) -0.021(3) 0.059(12) Uiso 1 1 d
H16B H 0.476(5) 0.280(4) 0.042(2) 0.054(11) Uiso 1 1 d
H16C H 0.539(4) 0.123(4) 0.048(2) 0.058(12) Uiso 1 1 d
H17A H 0.780(5) -0.005(4) 0.094(2) 0.058(12) Uiso 1 1 d
H17B H 0.873(5) 0.055(4) 0.111(3) 0.062(13) Uiso 1 1 d
H17C H 0.853(5) 0.047(4) 0.026(3) 0.068(14) Uiso 1 1 d
H18 H 0.572(4) 0.641(3) 0.1833(18) 0.025(7) Uiso 1 1 d
H19A H 0.778(4) 0.744(3) 0.102(2) 0.042(9) Uiso 1 1 d
H19B H 0.629(4) 0.821(3) 0.168(2) 0.037(9) Uiso 1 1 d
H19C H 0.623(4) 0.787(3) 0.083(2) 0.033(9) Uiso 1 1 d
H20A H 0.759(4) 0.493(3) 0.2465(19) 0.036(9) Uiso 1 1 d
H20B H 0.741(4) 0.634(4) 0.264(2) 0.045(9) Uiso 1 1 d
H20C H 0.868(4) 0.548(3) 0.199(2) 0.042(10) Uiso 1 1 d
H23 H 0.884(3) -0.189(3) 0.4562(18) 0.027(8) Uiso 1 1 d
H24 H 0.929(3) -0.131(3) 0.5693(19) 0.031(8) Uiso 1 1 d
H25 H 0.816(4) 0.090(3) 0.601(2) 0.038(9) Uiso 1 1 d
H27 H 0.552(4) 0.350(3) 0.5071(19) 0.031(8) Uiso 1 1 d
H28A H 0.569(5) 0.283(4) 0.645(3) 0.062(12) Uiso 1 1 d
H28B H 0.564(4) 0.421(4) 0.620(2) 0.040(9) Uiso 1 1 d
H28C H 0.714(5) 0.314(4) 0.630(2) 0.061(12) Uiso 1 1 d
H29A H 0.709(5) 0.465(5) 0.489(3) 0.079(15) Uiso 1 1 d
H29B H 0.772(5) 0.351(4) 0.421(3) 0.069(13) Uiso 1 1 d
H29C H 0.834(4) 0.337(3) 0.501(2) 0.037(9) Uiso 1 1 d
H30 H 0.667(4) 0.026(3) 0.3139(19) 0.033(8) Uiso 1 1 d
H31A H 0.916(5) -0.212(4) 0.322(3) 0.064(12) Uiso 1 1 d
H31B H 0.926(4) -0.088(3) 0.282(2) 0.045(10) Uiso 1 1 d
H31C H 0.839(4) -0.151(4) 0.244(2) 0.045(10) Uiso 1 1 d
H32A H 0.662(5) -0.204(4) 0.390(2) 0.054(11) Uiso 1 1 d
H32B H 0.581(3) -0.137(3) 0.3138(18) 0.027(7) Uiso 1 1 d
H32C H 0.521(4) -0.076(4) 0.396(2) 0.049(10) Uiso 1 1 d
H35A H 1.093(5) 0.168(4) 0.064(3) 0.075(13) Uiso 1 1 d
H35B H 1.278(6) 0.139(5) 0.067(3) 0.085(15) Uiso 1 1 d
H35C H 1.145(4) 0.255(4) 0.091(2) 0.048(10) Uiso 1 1 d
H36A H 1.269(5) 0.217(4) 0.241(2) 0.065(12) Uiso 1 1 d
H36B H 1.396(5) 0.089(4) 0.218(2) 0.062(12) Uiso 1 1 d
H36C H 1.305(5) 0.077(4) 0.296(3) 0.068(13) Uiso 1 1 d
H37A H 1.222(5) -0.134(5) 0.239(3) 0.078(15) Uiso 1 1 d
H37B H 1.332(5) -0.129(4) 0.159(2) 0.054(11) Uiso 1 1 d
H37C H 1.165(5) -0.111(4) 0.158(2) 0.062(12) Uiso 1 1 d

loop_
_atom_site_aniso_label
_atom_site_aniso_U_11
_atom_site_aniso_U_22
_atom_site_aniso_U_33
_atom_site_aniso_U_23
_atom_site_aniso_U_13
_atom_site_aniso_U_12
Pt1 0.01627(6) 0.01754(5) 0.01911(6) -0.00090(3) -0.00245(3) -0.00652(4)
Si1 0.0184(3) 0.0289(3) 0.0243(4) -0.0011(3) -0.0025(3) -0.0080(3)
N1 0.0198(10) 0.0207(9) 0.0206(10) 0.0001(8) -0.0033(8) -0.0091(8)
N2 0.0213(11) 0.0186(9) 0.0183(10) -0.0012(8) -0.0023(8) -0.0082(8)
C1 0.0184(12) 0.0187(10) 0.0229(12) -0.0045(9) -0.0027(9) -0.0076(9)
C2 0.0197(12) 0.0207(11) 0.0235(12) -0.0033(9) -0.0026(10) -0.0074(9)
C3 0.0236(14) 0.0312(13) 0.0283(14) -0.0007(11) 0.0003(11) -0.0122(11)
C4 0.0136(13) 0.0369(15) 0.0392(16) -0.0004(12) -0.0021(11) -0.0053(11)
C5 0.0237(14) 0.0317(14) 0.0304(14) 0.0035(11) -0.0092(11) -0.0088(11)
C6 0.0213(12) 0.0216(11) 0.0239(12) -0.0014(9) -0.0046(10) -0.0085(10)
C7 0.0253(13) 0.0239(12) 0.0222(12) 0.0025(10) -0.0072(10) -0.0104(10)
C8 0.0222(13) 0.0211(11) 0.0223(12) -0.0014(9) -0.0018(10) -0.0087(10)
C9 0.0196(12) 0.0254(12) 0.0181(12) 0.0024(9) -0.0048(9) -0.0088(10)
C10 0.0200(12) 0.0260(12) 0.0237(12) 0.0039(10) -0.0079(10) -0.0097(10)
C11 0.0280(14) 0.0343(14) 0.0279(14) 0.0053(11) -0.0050(11) -0.0167(12)
C12 0.0268(15) 0.0465(16) 0.0219(13) 0.0029(12) 0.0008(11) -0.0172(13)
C13 0.0314(15) 0.0406(15) 0.0204(13) -0.0066(11) -0.0034(11) -0.0129(13)
C14 0.0255(13) 0.0299(13) 0.0239(13) -0.0013(10) -0.0066(10) -0.0127(11)
C15 0.0355(16) 0.0330(14) 0.0293(15) -0.0086(11) -0.0004(12) -0.0183(12)
C16 0.046(2) 0.062(2) 0.065(3) -0.003(2) -0.0169(19) -0.034(2)
C17 0.049(2) 0.0342(17) 0.065(3) -0.0068(16) -0.0079(19) -0.0219(16)
C18 0.0254(14) 0.0243(12) 0.0310(14) 0.0000(10) -0.0034(11) -0.0120(11)
C19 0.0435(19) 0.0280(14) 0.0392(17) 0.0050(13) -0.0133(15) -0.0179(13)
C20 0.056(2) 0.0294(14) 0.0321(16) 0.0008(12) -0.0187(15) -0.0187(15)
C21 0.0183(12) 0.0190(11) 0.0213(12) 0.0011(9) -0.0018(9) -0.0074(9)
C22 0.0231(13) 0.0215(11) 0.0235(12) -0.0002(9) -0.0013(10) -0.0097(10)
C23 0.0295(15) 0.0191(12) 0.0341(15) 0.0015(10) -0.0034(11) -0.0073(11)
C24 0.0232(14) 0.0295(13) 0.0314(15) 0.0067(11) -0.0068(11) -0.0066(11)
C25 0.0254(14) 0.0351(14) 0.0251(14) -0.0012(11) -0.0063(11) -0.0119(11)
C26 0.0189(12) 0.0243(12) 0.0256(13) -0.0026(10) -0.0039(10) -0.0079(10)
C27 0.0242(14) 0.0271(13) 0.0376(15) -0.0113(11) -0.0095(12) -0.0047(11)
C28 0.063(3) 0.047(2) 0.0422(19) -0.0216(16) 0.0016(17) -0.0276(19)
C29 0.054(2) 0.0249(14) 0.049(2) -0.0030(13) -0.0058(17) -0.0141(15)
C30 0.0373(15) 0.0187(11) 0.0249(13) -0.0016(10) -0.0036(11) -0.0110(11)
C31 0.0447(19) 0.0341(16) 0.0383(18) -0.0130(13) 0.0079(14) -0.0167(15)
C32 0.0434(19) 0.0488(18) 0.0292(16) -0.0048(14) -0.0025(14) -0.0273(16)
C33 0.0288(14) 0.0187(11) 0.0200(12) 0.0018(9) -0.0025(10) -0.0093(10)
C34 0.0246(14) 0.0248(12) 0.0301(14) 0.0014(10) -0.0055(11) -0.0100(11)
C35 0.043(2) 0.063(2) 0.0330(17) 0.0136(16) -0.0082(15) -0.0269(18)
C36 0.0310(17) 0.063(2) 0.0392(18) -0.0074(16) -0.0068(14) -0.0237(16)
C37 0.0388(19) 0.0336(16) 0.047(2) -0.0099(14) -0.0007(15) -0.0082(14)

loop_
_atom_type_symbol
_atom_type_description
_atom_type_scat_dispersion_real
_atom_type_scat_dispersion_imag
_atom_type_scat_source
C C 0.0033 0.0016 'International Tables Vol C Tables 4.2.6.8 and 6.1.1.4'
H H 0.0000 0.0000 'International Tables Vol C Tables 4.2.6.8 and 6.1.1.4'
N N 0.0061 0.0033 'International Tables Vol C Tables 4.2.6.8 and 6.1.1.4'
Pt Pt -1.7033 8.3905 'International Tables Vol C Tables 4.2.6.8 and 6.1.1.4'
Si Si 0.0817 0.0704 'International Tables Vol C Tables 4.2.6.8 and 6.1.1.4'

loop_
_geom_angle_atom_site_label_1
_geom_angle_atom_site_label_2
_geom_angle_atom_site_label_3
_geom_angle
C1 Pt1 N2 78.76(9)
C1 Pt1 N1 78.55(9)
N2 Pt1 N1 157.21(9)
C1 Pt1 C33 178.41(9)
N2 Pt1 C33 102.09(9)
N1 Pt1 C33 100.53(9)
C34 Si1 C35 108.36(15)
C34 Si1 C36 112.38(15)
C35 Si1 C36 108.47(17)
C34 Si1 C37 109.33(14)
C35 Si1 C37 108.76(18)
C36 Si1 C37 109.47(17)
C7 N1 C9 117.8(2)
C7 N1 Pt1 115.24(17)
C9 N1 Pt1 126.74(15)
C8 N2 C21 117.7(2)
C8 N2 Pt1 114.88(17)
C21 N2 Pt1 127.34(16)
C2 C1 C6 122.1(2)
C2 C1 Pt1 118.82(18)
C6 C1 Pt1 119.07(19)
C1 C2 C3 119.1(2)
C1 C2 C8 110.2(2)
C3 C2 C8 130.7(2)
C4 C3 C2 118.7(2)
C4 C3 H3 121.4(19)
C2 C3 H3 119.7(19)
C3 C4 C5 122.4(3)
C3 C4 H4 116(3)
C5 C4 H4 121(3)
C4 C5 C6 118.8(2)
C4 C5 H5 119.7(19)
C6 C5 H5 121.5(19)
C1 C6 C5 118.9(2)
C1 C6 C7 110.1(2)
C5 C6 C7 130.9(2)
N1 C7 C6 117.0(2)
N1 C7 H7 119.9(17)
C6 C7 H7 123.2(17)
N2 C8 C2 117.3(2)
N2 C8 H8 116.5(15)
C2 C8 H8 126.2(15)
C14 C9 C10 123.1(2)
C14 C9 N1 117.6(2)
C10 C9 N1 119.3(2)
C11 C10 C9 116.7(2)
C11 C10 C18 121.7(2)
C9 C10 C18 121.4(2)
C12 C11 C10 121.2(3)
C12 C11 H11 124(2)
C10 C11 H11 115(2)
C13 C12 C11 120.5(3)
C13 C12 H12 118.8(19)
C11 C12 H12 120.3(19)
C12 C13 C14 120.6(3)
C12 C13 H13 118(2)
C14 C13 H13 122(2)
C9 C14 C13 117.7(2)
C9 C14 C15 121.6(2)
C13 C14 C15 120.7(2)
C16 C15 C14 110.3(3)
C16 C15 C17 110.9(3)
C14 C15 C17 112.1(3)
C16 C15 H15 107.5(19)
C14 C15 H15 112.5(19)
C17 C15 H15 103.3(19)
C15 C16 H16A 110(2)
C15 C16 H16B 112(3)
H16A C16 H16B 108(4)
C15 C16 H16C 109(2)
H16A C16 H16C 105(3)
H16B C16 H16C 113(3)
C15 C17 H17A 108(3)
C15 C17 H17B 109(3)
H17A C17 H17B 107(4)
C15 C17 H17C 112(3)
H17A C17 H17C 105(4)
H17B C17 H17C 116(4)
C10 C18 C19 114.1(2)
C10 C18 C20 109.2(2)
C19 C18 C20 109.7(2)
C10 C18 H18 107.4(19)
C19 C18 H18 109.5(19)
C20 C18 H18 106.6(19)
C18 C19 H19A 111.0(19)
C18 C19 H19B 107.5(19)
H19A C19 H19B 112(3)
C18 C19 H19C 112(2)
H19A C19 H19C 103(3)
H19B C19 H19C 112(3)
C18 C20 H20A 109(2)
C18 C20 H20B 111(2)
H20A C20 H20B 111(3)
C18 C20 H20C 107(2)
H20A C20 H20C 109(3)
H20B C20 H20C 109(3)
C22 C21 C26 123.1(2)
C22 C21 N2 117.9(2)
C26 C21 N2 119.0(2)
C21 C22 C23 117.2(2)
C21 C22 C30 121.8(2)
C23 C22 C30 121.0(2)
C24 C23 C22 120.9(2)
C24 C23 H23 120.7(19)
C22 C23 H23 118.4(19)
C25 C24 C23 120.3(2)
C25 C24 H24 119.8(19)
C23 C24 H24 119.9(19)
C24 C25 C26 120.9(3)
C24 C25 H25 120(2)
C26 C25 H25 119(2)
C25 C26 C21 117.5(2)
C25 C26 C27 121.0(2)
C21 C26 C27 121.4(2)
C29 C27 C28 111.0(3)
C29 C27 C26 109.6(2)
C28 C27 C26 113.6(3)
C29 C27 H27 108(2)
C28 C27 H27 106(2)
C26 C27 H27 108(2)
C27 C28 H28A 114(2)
C27 C28 H28B 112(2)
H28A C28 H28B 108(3)
C27 C28 H28C 111(2)
H28A C28 H28C 109(3)
H28B C28 H28C 103(3)
C27 C29 H29A 111(3)
C27 C29 H29B 114(2)
H29A C29 H29B 117(4)
C27 C29 H29C 107(2)
H29A C29 H29C 98(3)
H29B C29 H29C 109(3)
C32 C30 C31 111.7(2)
C32 C30 C22 111.4(2)
C31 C30 C22 112.1(2)
C32 C30 H30 105.1(19)
C31 C30 H30 106(2)
C22 C30 H30 109.8(19)
C30 C31 H31A 111(3)
C30 C31 H31B 112(2)
H31A C31 H31B 105(3)
C30 C31 H31C 110(2)
H31A C31 H31C 110(3)
H31B C31 H31C 108(3)
C30 C32 H32A 109(2)
C30 C32 H32B 112.1(16)
H32A C32 H32B 108(3)
C30 C32 H32C 116(2)
H32A C32 H32C 107(3)
H32B C32 H32C 105(3)
C34 C33 Pt1 174.5(2)
C33 C34 Si1 169.1(2)
Si1 C35 H35A 116(3)
Si1 C35 H35B 112(3)
H35A C35 H35B 119(4)
Si1 C35 H35C 114(2)
H35A C35 H35C 96(3)
H35B C35 H35C 96(3)
Si1 C36 H36A 106(2)
Si1 C36 H36B 112(2)
H36A C36 H36B 98(3)
Si1 C36 H36C 113(3)
H36A C36 H36C 120(3)
H36B C36 H36C 106(3)
Si1 C37 H37A 111(3)
Si1 C37 H37B 106(2)
H37A C37 H37B 113(4)
Si1 C37 H37C 110(2)
H37A C37 H37C 111(4)
H37B C37 H37C 104(3)

loop_
_geom_bond_atom_site_label_1
_geom_bond_atom_site_label_2
_geom_bond_distance
Pt1 C1 1.945(2)
Pt1 N2 2.043(2)
Pt1 N1 2.050(2)
Pt1 C33 2.065(3)
Si1 C34 1.822(3)
Si1 C35 1.861(3)
Si1 C36 1.864(3)
Si1 C37 1.871(3)
N1 C7 1.306(3)
N1 C9 1.451(3)
N2 C8 1.303(3)
N2 C21 1.451(3)
C1 C2 1.390(3)
C1 C6 1.396(3)
C2 C3 1.405(4)
C2 C8 1.450(3)
C3 C4 1.387(4)
C3 H3 0.93(3)
C4 C5 1.397(4)
C4 H4 0.83(4)
C5 C6 1.400(4)
C5 H5 0.94(3)
C6 C7 1.454(4)
C7 H7 0.92(3)
C8 H8 0.95(3)
C9 C14 1.393(4)
C9 C10 1.404(3)
C10 C11 1.395(4)
C10 C18 1.520(4)
C11 C12 1.386(4)
C11 H11 0.97(3)
C12 C13 1.380(4)
C12 H12 0.90(3)
C13 C14 1.396(4)
C13 H13 0.91(3)
C14 C15 1.527(4)
C15 C16 1.522(5)
C15 C17 1.528(5)
C15 H15 0.96(3)
C16 H16A 1.00(4)
C16 H16B 0.91(4)
C16 H16C 0.99(4)
C17 H17A 0.90(4)
C17 H17B 0.89(4)
C17 H17C 0.92(5)
C18 C19 1.528(4)
C18 C20 1.531(4)
C18 H18 0.91(3)
C19 H19A 1.02(4)
C19 H19B 1.01(4)
C19 H19C 0.88(3)
C20 H20A 0.92(3)
C20 H20B 0.98(4)
C20 H20C 0.96(4)
C21 C22 1.394(3)
C21 C26 1.400(3)
C22 C23 1.399(4)
C22 C30 1.522(4)
C23 C24 1.388(4)
C23 H23 0.90(3)
C24 C25 1.387(4)
C24 H24 0.93(3)
C25 C26 1.391(4)
C25 H25 0.93(3)
C26 C27 1.530(3)
C27 C29 1.525(5)
C27 C28 1.526(4)
C27 H27 0.92(3)
C28 H28A 0.97(4)
C28 H28B 0.91(4)
C28 H28C 0.99(4)
C29 H29A 0.99(5)
C29 H29B 0.99(5)
C29 H29C 0.95(3)
C30 C32 1.517(4)
C30 C31 1.522(4)
C30 H30 0.94(3)
C31 H31A 0.95(4)
C31 H31B 0.95(4)
C31 H31C 1.00(4)
C32 H32A 0.95(4)
C32 H32B 1.04(3)
C32 H32C 0.95(4)
C33 C34 1.200(4)
C35 H35A 1.01(5)
C35 H35B 1.02(5)
C35 H35C 0.93(4)
C36 H36A 1.00(4)
C36 H36B 0.98(4)
C36 H36C 0.91(4)
C37 H37A 0.89(5)
C37 H37B 1.05(4)
C37 H37C 0.98(4)

loop_
_geom_torsion_atom_site_label_1
_geom_torsion_atom_site_label_2
_geom_torsion_atom_site_label_3
_geom_torsion_atom_site_label_4
_geom_torsion
C1 Pt1 N1 C7 0.41(18)
N2 Pt1 N1 C7 6.0(3)
C33 Pt1 N1 C7 179.09(18)
C1 Pt1 N1 C9 -173.7(2)
N2 Pt1 N1 C9 -168.11(19)
C33 Pt1 N1 C9 4.9(2)
C1 Pt1 N2 C8 2.15(17)
N1 Pt1 N2 C8 -3.5(3)
C33 Pt1 N2 C8 -176.48(18)
C1 Pt1 N2 C21 179.2(2)
N1 Pt1 N2 C21 173.60(18)
C33 Pt1 N2 C21 0.6(2)
N2 Pt1 C1 C2 -1.03(18)
N1 Pt1 C1 C2 176.8(2)
N2 Pt1 C1 C6 -179.0(2)
N1 Pt1 C1 C6 -1.19(18)
C6 C1 C2 C3 -0.4(4)
Pt1 C1 C2 C3 -178.32(19)
C6 C1 C2 C8 177.8(2)
Pt1 C1 C2 C8 -0.1(3)
C1 C2 C3 C4 -0.4(4)
C8 C2 C3 C4 -178.2(3)
C2 C3 C4 C5 1.1(4)
C3 C4 C5 C6 -1.0(4)
C2 C1 C6 C5 0.6(4)
Pt1 C1 C6 C5 178.47(19)
C2 C1 C6 C7 -176.2(2)
Pt1 C1 C6 C7 1.7(3)
C4 C5 C6 C1 0.1(4)
C4 C5 C6 C7 176.1(3)
C9 N1 C7 C6 175.1(2)
Pt1 N1 C7 C6 0.4(3)
C1 C6 C7 N1 -1.3(3)
C5 C6 C7 N1 -177.6(3)
C21 N2 C8 C2 179.7(2)
Pt1 N2 C8 C2 -2.9(3)
C1 C2 C8 N2 2.0(3)
C3 C2 C8 N2 180.0(3)
C7 N1 C9 C14 -97.4(3)
Pt1 N1 C9 C14 76.6(3)
C7 N1 C9 C10 82.7(3)
Pt1 N1 C9 C10 -103.2(2)
C14 C9 C10 C11 3.9(4)
N1 C9 C10 C11 -176.2(2)
C14 C9 C10 C18 -172.1(2)
N1 C9 C10 C18 7.7(3)
C9 C10 C11 C12 -0.9(4)
C18 C10 C11 C12 175.2(3)
C10 C11 C12 C13 -2.2(4)
C11 C12 C13 C14 2.3(4)
C10 C9 C14 C13 -3.8(4)
N1 C9 C14 C13 176.3(2)
C10 C9 C14 C15 176.3(2)
N1 C9 C14 C15 -3.6(4)
C12 C13 C14 C9 0.6(4)
C12 C13 C14 C15 -179.5(3)
C9 C14 C15 C16 104.3(3)
C13 C14 C15 C16 -75.6(4)
C9 C14 C15 C17 -131.7(3)
C13 C14 C15 C17 48.5(4)
C11 C10 C18 C19 25.7(4)
C9 C10 C18 C19 -158.4(2)
C11 C10 C18 C20 -97.5(3)
C9 C10 C18 C20 78.4(3)
C8 N2 C21 C22 101.5(3)
Pt1 N2 C21 C22 -75.5(3)
C8 N2 C21 C26 -78.0(3)
Pt1 N2 C21 C26 105.0(2)
C26 C21 C22 C23 4.2(4)
N2 C21 C22 C23 -175.3(2)
C26 C21 C22 C30 -176.6(2)
N2 C21 C22 C30 3.9(4)
C21 C22 C23 C24 -1.0(4)
C30 C22 C23 C24 179.8(3)
C22 C23 C24 C25 -2.4(4)
C23 C24 C25 C26 2.8(4)
C24 C25 C26 C21 0.2(4)
C24 C25 C26 C27 -175.8(3)
C22 C21 C26 C25 -3.8(4)
N2 C21 C26 C25 175.6(2)
C22 C21 C26 C27 172.1(2)
N2 C21 C26 C27 -8.4(4)
C25 C26 C27 C29 91.7(3)
C21 C26 C27 C29 -84.1(3)
C25 C26 C27 C28 -33.2(4)
C21 C26 C27 C28 151.0(3)
C21 C22 C30 C32 -103.6(3)
C23 C22 C30 C32 75.6(3)
C21 C22 C30 C31 130.4(3)
C23 C22 C30 C31 -50.5(3)
C35 Si1 C34 C33 23.6(13)
C36 Si1 C34 C33 143.4(12)
C37 Si1 C34 C33 -94.8(12)
